data_2239292
loop_
_publ_author_name
'Fatima, Zeenat'
'Senthilkumar, Govindaraj'
'Vadivel, A.'
'Manikandan, Haridoss'
'Velmurugan, Devadasan'

_publ_section_title
;
 3-[(<i>E</i>)-2-(2-Methoxyphenyl)vinyl]-5,5-dimethylcyclohex-2-enone
;
_journal_coeditor_code SU2717
_journal_issue 5
_journal_name_full 'Acta Crystallographica Section E'
_journal_page_first o509
_journal_paper_doi 10.1107/S1600536814006527
_journal_volume 70
_journal_year 2014
_chemical_formula_iupac 'C17 H20 O2'
_chemical_formula_moiety 'C17 H20 O2'
_chemical_formula_sum 'C17 H20 O2'
_chemical_formula_weight 256.33
_chemical_name_systematic
;
3-[(<i>E</i>)-2-(2-Methoxyphenyl)vinyl]-5,5-dimethylcyclohex-2-enone
;
_space_group_IT_number 14
_symmetry_cell_setting monoclinic
_symmetry_space_group_name_Hall '-P 2yn'
_symmetry_space_group_name_H-M 'P 1 21/n 1'
_atom_sites_solution_hydrogens geom
_atom_sites_solution_primary direct
_atom_sites_solution_secondary difmap
_audit_creation_method SHELXL-97
_cell_angle_alpha 90.00
_cell_angle_beta 92.13(2)
_cell_angle_gamma 90.00
_cell_formula_units_Z 4
_cell_length_a 7.208(4)
_cell_length_b 13.824(7)
_cell_length_c 15.022(8)
_cell_measurement_reflns_used 3517
_cell_measurement_temperature 293(2)
_cell_measurement_theta_max 28.6
_cell_measurement_theta_min 2.0
_cell_volume 1495.8(14)
_computing_cell_refinement 'SAINT (Bruker, 2008)'
_computing_data_collection 'APEX2 (Bruker, 2008)'
_computing_data_reduction 'SAINT (Bruker, 2008)'
_computing_molecular_graphics 'ORTEP-3 for Windows (Farrugia, 2012)'
_computing_publication_material 'SHELXL97 (Sheldrick, 2008) and PLATON (Spek, 2009)'
_computing_structure_refinement 'SHELXL97 (Sheldrick, 2008)'
_computing_structure_solution 'SHELXS97 (Sheldrick, 2008)'
_diffrn_ambient_temperature 293(2)
_diffrn_measured_fraction_theta_full 0.982
_diffrn_measured_fraction_theta_max 0.920
_diffrn_measurement_device_type 'Bruker SMART APEXII area-detector'
_diffrn_measurement_method '\w and \f scans'
_diffrn_radiation_monochromator graphite
_diffrn_radiation_source 'fine-focus sealed tube'
_diffrn_radiation_type MoK\a
_diffrn_radiation_wavelength 0.71073
_diffrn_reflns_av_R_equivalents 0.0535
_diffrn_reflns_av_sigmaI/netI 0.0657
_diffrn_reflns_limit_h_max 9
_diffrn_reflns_limit_h_min -9
_diffrn_reflns_limit_k_max 17
_diffrn_reflns_limit_k_min -18
_diffrn_reflns_limit_l_max 11
_diffrn_reflns_limit_l_min -19
_diffrn_reflns_number 10491
_diffrn_reflns_theta_full 25.00
_diffrn_reflns_theta_max 28.59
_diffrn_reflns_theta_min 2.00
_exptl_absorpt_coefficient_mu 0.073
_exptl_absorpt_correction_T_max 0.9855
_exptl_absorpt_correction_T_min 0.9784
_exptl_absorpt_correction_type multi-scan
_exptl_absorpt_process_details '(<i>SADABS</i>; Bruker, 2008)'
_exptl_crystal_colour colourless
_exptl_crystal_density_diffrn 1.138
_exptl_crystal_density_method 'not measured'
_exptl_crystal_description Block
_exptl_crystal_F_000 552
_exptl_crystal_size_max 0.30
_exptl_crystal_size_mid 0.25
_exptl_crystal_size_min 0.20
_refine_diff_density_max 0.645
_refine_diff_density_min -0.269
_refine_ls_extinction_method none
_refine_ls_goodness_of_fit_ref 1.062
_refine_ls_hydrogen_treatment constr
_refine_ls_matrix_type full
_refine_ls_number_parameters 175
_refine_ls_number_reflns 3517
_refine_ls_number_restraints 0
_refine_ls_restrained_S_all 1.062
_refine_ls_R_factor_all 0.1355
_refine_ls_R_factor_gt 0.0847
_refine_ls_shift/su_max 0.000
_refine_ls_shift/su_mean 0.000
_refine_ls_structure_factor_coef Fsqd
_refine_ls_weighting_details 'calc w=1/[\s^2^(Fo^2^)+(0.1498P)^2^+0.8245P] where P=(Fo^2^+2Fc^2^)/3'
_refine_ls_weighting_scheme calc
_refine_ls_wR_factor_gt 0.2549
_refine_ls_wR_factor_ref 0.2825
_reflns_number_gt 2489
_reflns_number_total 3517
_reflns_threshold_expression I>2sigma(I)
_cod_data_source_file su2717sup1.cif
_cod_data_source_block I
_cod_original_sg_symbol_H-M 'P 21/n'
_cod_database_code 2239292
_cod_database_fobs_code 2239292

loop_
_symmetry_equiv_pos_as_xyz
'x, y, z'
'-x+1/2, y+1/2, -z+1/2'
'-x, -y, -z'
'x-1/2, -y-1/2, z-1/2'

loop_
_atom_site_type_symbol
_atom_site_label
_atom_site_fract_x
_atom_site_fract_y
_atom_site_fract_z
_atom_site_U_iso_or_equiv
_atom_site_adp_type
_atom_site_calc_flag
_atom_site_refinement_flags
_atom_site_occupancy
_atom_site_symmetry_multiplicity
C C1 1.4696(5) 0.6141(2) 0.2237(2) 0.0617(8) Uani d . 1 1
H H1 1.5376 0.6552 0.1884 0.074 Uiso calc R 1 1
C C2 1.2899(4) 0.5897(2) 0.1978(2) 0.0533(7) Uani d . 1 1
H H2 1.2377 0.6147 0.1451 0.064 Uiso calc R 1 1
C C3 1.1846(4) 0.52740(19) 0.25024(18) 0.0472(6) Uani d . 1 1
C C4 1.2616(4) 0.49045(18) 0.33219(18) 0.0452(6) Uani d . 1 1
C C5 1.4433(4) 0.51557(18) 0.35727(18) 0.0464(6) Uani d . 1 1
H H5 1.4951 0.4915 0.4104 0.056 Uiso calc R 1 1
C C6 1.5515(4) 0.5767(2) 0.3041(2) 0.0617(8) Uani d . 1 1
H H6 1.6732 0.5920 0.3213 0.074 Uiso calc R 1 1
C C7 1.1621(4) 0.42686(18) 0.39463(18) 0.0479(6) Uani d . 1 1
H H7 1.2321 0.4088 0.4452 0.057 Uiso calc R 1 1
C C8 0.9882(4) 0.39088(18) 0.39058(18) 0.0500(7) Uani d . 1 1
H H8 0.9143 0.4049 0.3401 0.060 Uiso calc R 1 1
C C9 0.9055(3) 0.33023(16) 0.46110(16) 0.0411(6) Uani d . 1 1
C C10 0.7259(4) 0.29964(19) 0.45218(19) 0.0496(7) Uani d . 1 1
H H10 0.6585 0.3153 0.4002 0.060 Uiso calc R 1 1
C C11 0.6334(3) 0.24317(19) 0.5206(2) 0.0499(7) Uani d . 1 1
C C12 0.7438(4) 0.22367(19) 0.60826(18) 0.0459(6) Uani d . 1 1
H H12A 0.6987 0.1644 0.6345 0.055 Uiso calc R 1 1
H H12B 0.7219 0.2760 0.6495 0.055 Uiso calc R 1 1
C C13 0.9558(3) 0.21429(15) 0.59556(15) 0.0369(5) Uani d . 1 1
C C14 1.0219(3) 0.30514(16) 0.54545(16) 0.0396(5) Uani d . 1 1
H H14A 1.0200 0.3600 0.5857 0.048 Uiso calc R 1 1
H H14B 1.1495 0.2952 0.5292 0.048 Uiso calc R 1 1
C C15 0.9938(4) 0.12099(17) 0.54174(19) 0.0480(6) Uani d . 1 1
H H15A 0.9532 0.0657 0.5744 0.072 Uiso calc R 1 1
H H15B 1.1244 0.1157 0.5323 0.072 Uiso calc R 1 1
H H15C 0.9272 0.1239 0.4853 0.072 Uiso calc R 1 1
C C16 1.0603(5) 0.2081(2) 0.68771(18) 0.0563(8) Uani d . 1 1
H H16A 1.0354 0.2652 0.7216 0.084 Uiso calc R 1 1
H H16B 1.1913 0.2031 0.6793 0.084 Uiso calc R 1 1
H H16C 1.0187 0.1521 0.7192 0.084 Uiso calc R 1 1
C C17 0.9273(5) 0.5303(3) 0.1418(2) 0.0736(10) Uani d . 1 1
H H17A 0.9271 0.5997 0.1389 0.110 Uiso calc R 1 1
H H17B 0.8023 0.5068 0.1344 0.110 Uiso calc R 1 1
H H17C 1.0008 0.5048 0.0952 0.110 Uiso calc R 1 1
O O1 0.4730(3) 0.2135(2) 0.5081(2) 0.0762(8) Uani d . 1 1
O O2 1.0044(3) 0.49973(15) 0.22679(13) 0.0569(6) Uani d . 1 1

loop_
_atom_site_aniso_label
_atom_site_aniso_U_11
_atom_site_aniso_U_22
_atom_site_aniso_U_33
_atom_site_aniso_U_12
_atom_site_aniso_U_13
_atom_site_aniso_U_23
C1 0.0701(18) 0.0601(16) 0.0560(17) -0.0103(15) 0.0175(15) -0.0004(14)
C2 0.0659(16) 0.0489(13) 0.0464(14) -0.0038(12) 0.0184(13) -0.0005(11)
C3 0.0542(14) 0.0450(12) 0.0426(13) 0.0002(11) 0.0037(12) -0.0020(10)
C4 0.0477(13) 0.0433(12) 0.0448(13) 0.0021(10) 0.0033(11) -0.0035(10)
C5 0.0477(13) 0.0468(12) 0.0445(13) 0.0005(10) -0.0014(11) -0.0020(10)
C6 0.0517(14) 0.0652(17) 0.069(2) -0.0135(13) 0.0093(15) -0.0085(15)
C7 0.0576(14) 0.0416(12) 0.0446(13) 0.0017(11) 0.0024(12) 0.0073(10)
C8 0.0646(16) 0.0446(12) 0.0404(13) 0.0084(12) -0.0033(12) 0.0079(10)
C9 0.0488(12) 0.0367(10) 0.0375(12) 0.0056(9) -0.0005(10) 0.0036(9)
C10 0.0490(13) 0.0494(13) 0.0495(14) 0.0067(11) -0.0090(12) 0.0045(11)
C11 0.0390(12) 0.0479(13) 0.0627(17) 0.0036(10) 0.0002(12) -0.0098(12)
C12 0.0479(13) 0.0456(12) 0.0448(13) -0.0035(10) 0.0127(11) -0.0038(10)
C13 0.0432(11) 0.0346(10) 0.0327(11) -0.0005(9) 0.0005(9) 0.0022(8)
C14 0.0409(11) 0.0376(11) 0.0401(12) -0.0020(9) -0.0014(10) 0.0062(9)
C15 0.0581(14) 0.0363(11) 0.0497(14) 0.0092(10) 0.0051(12) -0.0005(10)
C16 0.0710(18) 0.0579(15) 0.0392(13) -0.0071(13) -0.0096(13) 0.0101(11)
C17 0.084(2) 0.083(2) 0.0520(18) -0.0015(19) -0.0171(17) 0.0147(16)
O1 0.0395(10) 0.0955(18) 0.0935(19) -0.0095(11) -0.0002(11) -0.0084(14)
O2 0.0559(11) 0.0680(12) 0.0461(11) -0.0088(9) -0.0081(9) 0.0163(9)

loop_
_atom_type_symbol
_atom_type_description
_atom_type_scat_dispersion_real
_atom_type_scat_dispersion_imag
_atom_type_scat_source
C C 0.0033 0.0016 'International Tables Vol C Tables 4.2.6.8 and 6.1.1.4'
H H 0.0000 0.0000 'International Tables Vol C Tables 4.2.6.8 and 6.1.1.4'
O O 0.0106 0.0060 'International Tables Vol C Tables 4.2.6.8 and 6.1.1.4'

loop_
_geom_angle_atom_site_label_1
_geom_angle_atom_site_label_2
_geom_angle_atom_site_label_3
_geom_angle
C2 C1 C6 120.4(3)
C2 C1 H1 119.8
C6 C1 H1 119.8
C1 C2 C3 120.7(3)
C1 C2 H2 119.7
C3 C2 H2 119.7
O2 C3 C2 123.0(2)
O2 C3 C4 116.8(2)
C2 C3 C4 120.1(3)
C5 C4 C3 118.4(3)
C5 C4 C7 116.5(2)
C3 C4 C7 125.0(2)
C4 C5 C6 121.8(3)
C4 C5 H5 119.1
C6 C5 H5 119.1
C5 C6 C1 118.5(3)
C5 C6 H6 120.8
C1 C6 H6 120.8
C8 C7 C4 131.2(2)
C8 C7 H7 114.4
C4 C7 H7 114.4
C7 C8 C9 124.8(2)
C7 C8 H8 117.6
C9 C8 H8 117.6
C10 C9 C8 120.5(2)
C10 C9 C14 119.9(2)
C8 C9 C14 119.5(2)
C9 C10 C11 123.3(2)
C9 C10 H10 118.3
C11 C10 H10 118.3
O1 C11 C10 121.1(3)
O1 C11 C12 121.6(3)
C10 C11 C12 117.3(2)
C11 C12 C13 113.0(2)
C11 C12 H12A 109.0
C13 C12 H12A 109.0
C11 C12 H12B 109.0
C13 C12 H12B 109.0
H12A C12 H12B 107.8
C14 C13 C15 111.0(2)
C14 C13 C12 108.29(18)
C15 C13 C12 109.07(19)
C14 C13 C16 109.30(19)
C15 C13 C16 109.2(2)
C12 C13 C16 110.0(2)
C9 C14 C13 114.63(19)
C9 C14 H14A 108.6
C13 C14 H14A 108.6
C9 C14 H14B 108.6
C13 C14 H14B 108.6
H14A C14 H14B 107.6
C13 C15 H15A 109.5
C13 C15 H15B 109.5
H15A C15 H15B 109.5
C13 C15 H15C 109.5
H15A C15 H15C 109.5
H15B C15 H15C 109.5
C13 C16 H16A 109.5
C13 C16 H16B 109.5
H16A C16 H16B 109.5
C13 C16 H16C 109.5
H16A C16 H16C 109.5
H16B C16 H16C 109.5
O2 C17 H17A 109.5
O2 C17 H17B 109.5
H17A C17 H17B 109.5
O2 C17 H17C 109.5
H17A C17 H17C 109.5
H17B C17 H17C 109.5
C3 O2 C17 118.2(2)

loop_
_geom_bond_atom_site_label_1
_geom_bond_atom_site_label_2
_geom_bond_distance
C1 C2 1.381(4)
C1 C6 1.421(5)
C1 H1 0.9300
C2 C3 1.408(4)
C2 H2 0.9300
C3 O2 1.387(3)
C3 C4 1.426(4)
C4 C5 1.393(4)
C4 C7 1.489(4)
C5 C6 1.416(4)
C5 H5 0.9300
C6 H6 0.9300
C7 C8 1.348(4)
C7 H7 0.9300
C8 C9 1.493(4)
C8 H8 0.9300
C9 C10 1.364(4)
C9 C14 1.533(3)
C10 C11 1.470(4)
C10 H10 0.9300
C11 O1 1.234(3)
C11 C12 1.537(4)
C12 C13 1.553(4)
C12 H12A 0.9700
C12 H12B 0.9700
C13 C14 1.548(3)
C13 C15 1.552(3)
C13 C16 1.553(3)
C14 H14A 0.9700
C14 H14B 0.9700
C15 H15A 0.9600
C15 H15B 0.9600
C15 H15C 0.9600
C16 H16A 0.9600
C16 H16B 0.9600
C16 H16C 0.9600
C17 O2 1.437(3)
C17 H17A 0.9600
C17 H17B 0.9600
C17 H17C 0.9600

loop_
_geom_hbond_atom_site_label_D
_geom_hbond_atom_site_label_H
_geom_hbond_atom_site_label_A
_geom_hbond_site_symmetry_A
_geom_hbond_distance_DH
_geom_hbond_distance_HA
_geom_hbond_distance_DA
_geom_hbond_angle_DHA
C14 H14B O1 1_655 0.97 2.62 3.554(4) 161.4

loop_
_geom_torsion_atom_site_label_1
_geom_torsion_atom_site_label_2
_geom_torsion_atom_site_label_3
_geom_torsion_atom_site_label_4
_geom_torsion
C6 C1 C2 C3 -0.1(5)
C1 C2 C3 O2 -179.2(3)
C1 C2 C3 C4 1.4(4)
O2 C3 C4 C5 179.1(2)
C2 C3 C4 C5 -1.6(4)
O2 C3 C4 C7 -1.5(4)
C2 C3 C4 C7 177.9(3)
C3 C4 C5 C6 0.4(4)
C7 C4 C5 C6 -179.2(3)
C4 C5 C6 C1 1.0(4)
C2 C1 C6 C5 -1.1(5)
C5 C4 C7 C8 179.3(3)
C3 C4 C7 C8 -0.2(5)
C4 C7 C8 C9 -177.6(3)
C7 C8 C9 C10 177.9(3)
C7 C8 C9 C14 0.0(4)
C8 C9 C10 C11 -177.4(2)
C14 C9 C10 C11 0.6(4)
C9 C10 C11 O1 -176.8(3)
C9 C10 C11 C12 3.7(4)
O1 C11 C12 C13 148.6(3)
C10 C11 C12 C13 -31.9(3)
C11 C12 C13 C14 53.3(3)
C11 C12 C13 C15 -67.5(3)
C11 C12 C13 C16 172.7(2)
C10 C9 C14 C13 24.0(3)
C8 C9 C14 C13 -158.0(2)
C15 C13 C14 C9 70.0(3)
C12 C13 C14 C9 -49.6(3)
C16 C13 C14 C9 -169.5(2)
C2 C3 O2 C17 4.8(4)
C4 C3 O2 C17 -175.8(3)
